data_2211360
loop_
_publ_author_name
'Ibis, Cemil'
'Deniz, N. Gulsah'

_publ_section_title
;
 3,4,4-Trichloro-2-nitro-1-propylsulfanyl-1-(4-thiomorpholinyl)buta-1,3-diene
;
_journal_coeditor_code DN2078
_journal_issue 12
_journal_name_full 'Acta Crystallographica Section E'
_journal_page_first o5373
_journal_page_last o5374
_journal_paper_doi 10.1107/S1600536806045211
_journal_volume 62
_journal_year 2006
_chemical_formula_iupac 'C11 H15 Cl3 N2 O2 S2'
_chemical_formula_moiety 'C11 H15 Cl3 N2 O2 S2'
_chemical_formula_sum 'C11 H15 Cl3 N2 O2 S2'
_chemical_formula_weight 377.73
_chemical_melting_point 425
_chemical_name_systematic
;
3,4,4-Trichloro-2-nitro-1-propylsulfanyl-1-(4-thiomorpholinyl)buta-1,3-diene
;
_space_group_IT_number 14
_symmetry_cell_setting monoclinic
_symmetry_space_group_name_Hall '-P 2yn'
_symmetry_space_group_name_H-M 'P 1 21/n 1'
_atom_sites_solution_hydrogens geom
_atom_sites_solution_primary direct
_atom_sites_solution_secondary difmap
_audit_creation_method SHELXL-97
_cell_angle_alpha 90
_cell_angle_beta 102.803(2)
_cell_angle_gamma 90
_cell_formula_units_Z 4
_cell_length_a 11.3127(5)
_cell_length_b 9.1100(3)
_cell_length_c 16.3114(8)
_cell_measurement_reflns_used 9300
_cell_measurement_temperature 293.5
_cell_measurement_theta_max 25.3
_cell_measurement_theta_min 2.8
_cell_volume 1639.24(12)
_computing_cell_refinement CrystalClear
_computing_data_collection 'CrystalClear (Rigaku/MSC, 2002)'
_computing_data_reduction 'CrystalStructure (Rigaku/MSC, 2003)'
_computing_molecular_graphics 'ORTEP-3 (Farrugia, 1997)'
_computing_publication_material SHELXL97
_computing_structure_refinement 'SHELXL97 (Sheldrick, 1997)'
_computing_structure_solution 'SIR92 (Altomare <i>et al.</i>,  1994)'
_diffrn_detector_area_resol_mean 10.00
_diffrn_measured_fraction_theta_full 0.960
_diffrn_measured_fraction_theta_max 0.960
_diffrn_measurement_device_type 'Rigaku R-AXIS RAPID S'
_diffrn_measurement_method \w
_diffrn_radiation_type 'Mo K\a'
_diffrn_radiation_wavelength 0.7107
_diffrn_reflns_av_R_equivalents 0.039
_diffrn_reflns_av_sigmaI/netI 0.0206
_diffrn_reflns_limit_h_max 13
_diffrn_reflns_limit_h_min -13
_diffrn_reflns_limit_k_max 10
_diffrn_reflns_limit_k_min 0
_diffrn_reflns_limit_l_max 19
_diffrn_reflns_limit_l_min 0
_diffrn_reflns_number 63776
_diffrn_reflns_theta_full 25.16
_diffrn_reflns_theta_max 25.16
_diffrn_reflns_theta_min 2.90
_exptl_absorpt_coefficient_mu 0.814
_exptl_absorpt_correction_T_max 0.852
_exptl_absorpt_correction_T_min 0.820
_exptl_absorpt_correction_type multi-scan
_exptl_absorpt_process_details '(ABSCOR; Higashi, 1995)'
_exptl_crystal_colour yellow
_exptl_crystal_density_diffrn 1.530
_exptl_crystal_density_method 'not measured'
_exptl_crystal_description platelet
_exptl_crystal_F_000 776.00
_exptl_crystal_size_max 0.40
_exptl_crystal_size_mid 0.20
_exptl_crystal_size_min 0.20
_refine_diff_density_max 0.333
_refine_diff_density_min -0.246
_refine_ls_extinction_method none
_refine_ls_goodness_of_fit_ref 1.484
_refine_ls_hydrogen_treatment constr
_refine_ls_matrix_type full
_refine_ls_number_parameters 182
_refine_ls_number_reflns 2824
_refine_ls_number_restraints 0
_refine_ls_restrained_S_all 1.484
_refine_ls_R_factor_all 0.0749
_refine_ls_R_factor_gt 0.0749
_refine_ls_shift/su_max 0.000
_refine_ls_shift/su_mean 0.000
_refine_ls_structure_factor_coef Fsqd
_refine_ls_weighting_details 'calc w=1/[\s^2^(Fo^2^)+(0.0165P)^2^+2.4574P] where P=(Fo^2^+2Fc^2^)/3'
_refine_ls_weighting_scheme calc
_refine_ls_wR_factor_gt 0.1336
_refine_ls_wR_factor_ref 0.1336
_reflns_number_gt 2824
_reflns_number_total 2824
_reflns_threshold_expression I>2\s(I)
_cod_data_source_file dn2078.cif
_cod_data_source_block I
_cod_original_sg_symbol_H-M 'P 21/n'
_cod_database_code 2211360
_cod_database_fobs_code 2211360

loop_
_symmetry_equiv_pos_as_xyz
x,y,z
-x,-y,-z
-x+1/2,y+1/2,-z+1/2
x+1/2,-y+1/2,z+1/2

loop_
_atom_site_type_symbol
_atom_site_label
_atom_site_fract_x
_atom_site_fract_y
_atom_site_fract_z
_atom_site_U_iso_or_equiv
_atom_site_adp_type
_atom_site_calc_flag
_atom_site_refinement_flags
_atom_site_occupancy
Cl Cl3 0.13819(11) 0.02140(17) 0.04376(9) 0.0742(4) Uani d . 1
Cl Cl1 0.52310(12) -0.02457(18) 0.11238(10) 0.0826(5) Uani d . 1
Cl Cl2 0.32805(17) -0.23042(16) 0.06265(11) 0.0917(5) Uani d . 1
S S1 0.34076(11) 0.17623(16) 0.25363(8) 0.0609(4) Uani d . 1
S S2 0.69722(14) 0.57653(18) 0.23389(11) 0.0826(5) Uani d . 1
O O2 0.2925(3) 0.4442(4) 0.0343(2) 0.0685(10) Uani d . 1
O O1 0.2546(3) 0.2564(4) -0.0487(2) 0.0716(10) Uani d . 1
N N2 0.4659(3) 0.3734(4) 0.1834(2) 0.0479(9) Uani d . 1
N N1 0.2916(3) 0.3094(4) 0.0222(2) 0.0549(10) Uani d . 1
C C3 0.3273(4) 0.2124(5) 0.0907(3) 0.0452(10) Uani d . 1
C C11 0.5327(4) 0.4140(6) 0.1189(3) 0.0561(12) Uani d . 1
H H11A 0.4998 0.5046 0.0919 0.067 Uiso calc R 1
H H11B 0.5224 0.3380 0.0763 0.067 Uiso calc R 1
C C4 0.3840(4) 0.2649(5) 0.1701(3) 0.0459(10) Uani d . 1
C C8 0.4765(5) 0.4775(6) 0.2535(3) 0.0618(13) Uani d . 1
H H8A 0.4299 0.4410 0.2924 0.074 Uiso calc R 1
H H8B 0.4420 0.5709 0.2318 0.074 Uiso calc R 1
C C2 0.2928(4) 0.0599(5) 0.0731(3) 0.0497(11) Uani d . 1
C C9 0.6068(5) 0.5014(6) 0.3005(3) 0.0742(16) Uani d . 1
H H9A 0.6412 0.4084 0.3231 0.089 Uiso calc R 1
H H9B 0.6080 0.5675 0.3473 0.089 Uiso calc R 1
C C1 0.3701(5) -0.0499(5) 0.0803(3) 0.0577(12) Uani d . 1
C C10 0.6661(4) 0.4340(6) 0.1570(3) 0.0632(13) Uani d . 1
H H10A 0.7078 0.4560 0.1125 0.076 Uiso calc R 1
H H10B 0.6986 0.3424 0.1829 0.076 Uiso calc R 1
C C5 0.4808(5) 0.1548(7) 0.3338(3) 0.0745(16) Uani d . 1
H H5A 0.5492 0.1492 0.3070 0.089 Uiso calc R 1
H H5B 0.4923 0.2396 0.3707 0.089 Uiso calc R 1
C C6 0.4764(7) 0.0199(9) 0.3840(4) 0.103(2) Uani d . 1
H H6A 0.5465 0.0196 0.4307 0.124 Uiso calc R 1
H H6B 0.4048 0.0248 0.4075 0.124 Uiso calc R 1
C C7 0.4738(8) -0.1176(8) 0.3396(6) 0.127(3) Uani d . 1
H H7A 0.3987 -0.1259 0.2987 0.191 Uiso calc R 1
H H7B 0.4809 -0.1974 0.3787 0.191 Uiso calc R 1
H H7C 0.5402 -0.1207 0.3117 0.191 Uiso calc R 1

loop_
_atom_site_aniso_label
_atom_site_aniso_U_11
_atom_site_aniso_U_22
_atom_site_aniso_U_33
_atom_site_aniso_U_12
_atom_site_aniso_U_13
_atom_site_aniso_U_23
Cl3 0.0490(7) 0.0909(10) 0.0767(9) -0.0181(7) 0.0010(6) -0.0063(8)
Cl1 0.0565(8) 0.0912(11) 0.0983(11) 0.0222(7) 0.0131(7) 0.0130(9)
Cl2 0.1273(14) 0.0484(8) 0.1033(12) -0.0018(8) 0.0338(10) -0.0062(8)
S1 0.0537(7) 0.0801(9) 0.0477(6) -0.0081(6) 0.0086(5) 0.0066(6)
S2 0.0738(9) 0.0733(10) 0.0913(11) -0.0252(8) -0.0021(8) -0.0032(8)
O2 0.078(2) 0.048(2) 0.069(2) 0.0069(17) -0.0069(18) 0.0042(17)
O1 0.086(3) 0.073(2) 0.0442(19) -0.002(2) -0.0092(17) 0.0018(18)
N2 0.049(2) 0.051(2) 0.0417(19) -0.0047(17) 0.0055(16) -0.0045(17)
N1 0.056(2) 0.052(2) 0.051(2) 0.0007(19) -0.0002(18) -0.0002(19)
C3 0.041(2) 0.047(2) 0.043(2) 0.0032(19) 0.0012(18) 0.003(2)
C11 0.058(3) 0.056(3) 0.052(3) -0.005(2) 0.008(2) -0.002(2)
C4 0.040(2) 0.050(3) 0.047(2) 0.005(2) 0.0079(18) 0.001(2)
C8 0.067(3) 0.061(3) 0.054(3) 0.001(3) 0.006(2) -0.008(2)
C2 0.042(2) 0.055(3) 0.048(2) -0.002(2) 0.0030(19) 0.002(2)
C9 0.089(4) 0.068(4) 0.056(3) -0.011(3) -0.005(3) -0.007(3)
C1 0.066(3) 0.051(3) 0.055(3) -0.002(2) 0.011(2) 0.000(2)
C10 0.052(3) 0.060(3) 0.076(3) -0.006(2) 0.011(2) 0.003(3)
C5 0.073(4) 0.090(4) 0.052(3) -0.010(3) -0.006(3) 0.014(3)
C6 0.095(5) 0.118(6) 0.089(5) -0.010(4) 0.007(4) 0.041(5)
C7 0.131(7) 0.078(5) 0.164(8) -0.018(5) 0.013(6) 0.026(6)

loop_
_atom_type_symbol
_atom_type_description
_atom_type_scat_dispersion_real
_atom_type_scat_dispersion_imag
_atom_type_scat_source
C C 0.0033 0.0016 'International Tables Vol C Tables 4.2.6.8 and 6.1.1.4'
H H 0.0000 0.0000 'International Tables Vol C Tables 4.2.6.8 and 6.1.1.4'
Cl Cl 0.1484 0.1585 'International Tables Vol C Tables 4.2.6.8 and 6.1.1.4'
N N 0.0061 0.0033 'International Tables Vol C Tables 4.2.6.8 and 6.1.1.4'
O O 0.0106 0.0060 'International Tables Vol C Tables 4.2.6.8 and 6.1.1.4'
S S 0.1246 0.1234 'International Tables Vol C Tables 4.2.6.8 and 6.1.1.4'

loop_
_geom_angle_atom_site_label_1
_geom_angle_atom_site_label_2
_geom_angle_atom_site_label_3
_geom_angle
C4 S1 C5 105.1(2)
C10 S2 C9 95.6(3)
C4 N2 C8 122.4(4)
C4 N2 C11 121.1(4)
C8 N2 C11 115.3(4)
O1 N1 O2 121.5(4)
O1 N1 C3 118.3(4)
O2 N1 C3 120.1(4)
C4 C3 N1 120.8(4)
C4 C3 C2 123.9(4)
N1 C3 C2 115.2(4)
N2 C11 C10 111.1(4)
N2 C11 H11A 109.4
C10 C11 H11A 109.4
N2 C11 H11B 109.4
C10 C11 H11B 109.4
H11A C11 H11B 108.0
N2 C4 C3 124.1(4)
N2 C4 S1 121.3(3)
C3 C4 S1 114.6(3)
N2 C8 C9 112.9(4)
N2 C8 H8A 109.0
C9 C8 H8A 109.0
N2 C8 H8B 109.0
C9 C8 H8B 109.0
H8A C8 H8B 107.8
C1 C2 C3 124.4(4)
C1 C2 Cl3 118.5(4)
C3 C2 Cl3 117.1(3)
C8 C9 S2 111.7(4)
C8 C9 H9A 109.3
S2 C9 H9A 109.3
C8 C9 H9B 109.3
S2 C9 H9B 109.3
H9A C9 H9B 107.9
C2 C1 Cl1 122.2(4)
C2 C1 Cl2 124.0(4)
Cl1 C1 Cl2 113.8(3)
C11 C10 S2 113.6(4)
C11 C10 H10A 108.8
S2 C10 H10A 108.8
C11 C10 H10B 108.8
S2 C10 H10B 108.8
H10A C10 H10B 107.7
C6 C5 S1 110.7(4)
C6 C5 H5A 109.5
S1 C5 H5A 109.5
C6 C5 H5B 109.5
S1 C5 H5B 109.5
H5A C5 H5B 108.1
C7 C6 C5 116.1(6)
C7 C6 H6A 108.3
C5 C6 H6A 108.3
C7 C6 H6B 108.3
C5 C6 H6B 108.3
H6A C6 H6B 107.4
C6 C7 H7A 109.5
C6 C7 H7B 109.5
H7A C7 H7B 109.5
C6 C7 H7C 109.5
H7A C7 H7C 109.5
H7B C7 H7C 109.5

loop_
_geom_bond_atom_site_label_1
_geom_bond_atom_site_label_2
_geom_bond_distance
Cl3 C2 1.744(4)
Cl1 C1 1.710(5)
Cl2 C1 1.719(5)
S1 C4 1.744(4)
S1 C5 1.828(5)
S2 C10 1.785(5)
S2 C9 1.786(6)
O2 N1 1.243(5)
O1 N1 1.238(5)
N2 C4 1.340(5)
N2 C8 1.470(6)
N2 C11 1.472(6)
N1 C3 1.411(5)
C3 C4 1.397(6)
C3 C2 1.454(6)
C11 C10 1.511(6)
C11 H11A 0.9700
C11 H11B 0.9700
C8 C9 1.518(7)
C8 H8A 0.9700
C8 H8B 0.9700
C2 C1 1.316(6)
C9 H9A 0.9700
C9 H9B 0.9700
C10 H10A 0.9700
C10 H10B 0.9700
C5 C6 1.484(8)
C5 H5A 0.9700
C5 H5B 0.9700
C6 C7 1.444(10)
C6 H6A 0.9700
C6 H6B 0.9700
C7 H7A 0.9600
C7 H7B 0.9600
C7 H7C 0.9600

loop_
_cod_related_entry_id
_cod_related_entry_database
_cod_related_entry_code
1 ChemSpider 21178321
